data_7058369
loop_
_publ_author_name
'Chai, Kun'
'Cheng, Shichao'
'Li, Hongyi'
'Dai, Bin'

_publ_section_title
;
 Modulation of perovskite-related frameworks induced by alkaline earth
 metals in phosphate fluorides A2MPO4F (A = K, Rb; M = Ba, Ca)
;
_journal_issue 20
_journal_name_full 'New Journal of Chemistry'
_journal_page_first 7839
_journal_paper_doi 10.1039/C9NJ01051C
_journal_volume 43
_journal_year 2019
_chemical_formula_sum 'Ca F K2 O4 P'
_chemical_formula_weight 232.25
_space_group_crystal_system orthorhombic
_space_group_IT_number 62
_space_group_name_Hall '-P 2ac 2n'
_space_group_name_H-M_alt 'P n m a'
_symmetry_space_group_name_Hall '-P 2ac 2n'
_symmetry_space_group_name_H-M 'P n m a'
_audit_creation_method SHELXL-2013
_audit_update_record
;
2019-02-16 deposited with the CCDC.    2019-04-08 downloaded from the CCDC.
;
_cell_angle_alpha 90
_cell_angle_beta 90
_cell_angle_gamma 90
_cell_formula_units_Z 4
_cell_length_a 12.661(3)
_cell_length_b 5.8589(16)
_cell_length_c 7.325(2)
_cell_measurement_reflns_used 10680
_cell_measurement_temperature 273(2)
_cell_measurement_theta_max 22.48
_cell_measurement_theta_min 3.21
_cell_volume 543.4(2)
_computing_structure_refinement 'SHELXL-2013 (Sheldrick, 2013)'
_diffrn_ambient_temperature 273(2)
_diffrn_measured_fraction_theta_full 0.994
_diffrn_measured_fraction_theta_max 0.993
_diffrn_measurement_device_type 'Bruker P4'
_diffrn_measurement_method '\w scans'
_diffrn_radiation_type MoK\a
_diffrn_radiation_wavelength 0.71073
_diffrn_reflns_av_R_equivalents 0.0434
_diffrn_reflns_av_unetI/netI 0.0461
_diffrn_reflns_Laue_measured_fraction_full 0.994
_diffrn_reflns_Laue_measured_fraction_max 0.993
_diffrn_reflns_limit_h_max 16
_diffrn_reflns_limit_h_min -16
_diffrn_reflns_limit_k_max 7
_diffrn_reflns_limit_k_min -7
_diffrn_reflns_limit_l_max 5
_diffrn_reflns_limit_l_min -9
_diffrn_reflns_number 2849
_diffrn_reflns_point_group_measured_fraction_full 0.994
_diffrn_reflns_point_group_measured_fraction_max 0.993
_diffrn_reflns_theta_full 25.242
_diffrn_reflns_theta_max 27.619
_diffrn_reflns_theta_min 3.213
_diffrn_source 'sealed tube'
_exptl_absorpt_coefficient_mu 2.931
_exptl_absorpt_correction_type none
_exptl_crystal_colour colorless
_exptl_crystal_density_diffrn 2.839
_exptl_crystal_description block
_exptl_crystal_F_000 456
_refine_diff_density_max 1.095
_refine_diff_density_min -0.941
_refine_diff_density_rms 0.219
_refine_ls_extinction_coef 0.008(2)
_refine_ls_extinction_expression Fc^*^=kFc[1+0.001xFc^2^\l^3^/sin(2\q)]^-1/4^
_refine_ls_extinction_method SHELXL
_refine_ls_goodness_of_fit_ref 1.247
_refine_ls_hydrogen_treatment undef
_refine_ls_matrix_type full
_refine_ls_number_parameters 53
_refine_ls_number_reflns 695
_refine_ls_number_restraints 0
_refine_ls_restrained_S_all 1.247
_refine_ls_R_factor_all 0.0751
_refine_ls_R_factor_gt 0.0727
_refine_ls_shift/su_max 0.002
_refine_ls_shift/su_mean 0.001
_refine_ls_structure_factor_coef Fsqd
_refine_ls_weighting_details
;
 w=1/[\s^2^(Fo^2^)+14.3729P]
 where P=(Fo^2^+2Fc^2^)/3
;
_refine_ls_weighting_scheme calc
_refine_ls_wR_factor_gt 0.1725
_refine_ls_wR_factor_ref 0.1735
_reflns_Friedel_coverage 0.000
_reflns_number_gt 650
_reflns_number_total 695
_reflns_threshold_expression 'I > 2\s(I)'
_cod_data_source_file c9nj01051c2.cif
_cod_data_source_block 3333
_cod_depositor_comments 'Adding full bibliography for 7058369--7058370.cif.'
_cod_database_code 7058369
_shelx_space_group_comment
;
The symmetry employed for this shelxl refinement is uniquely defined
by the following loop, which should always be used as a source of
symmetry information in preference to the above space-group names.
They are only intended as comments.
;
_shelxl_version_number 2013-2

loop_
_space_group_symop_operation_xyz
'x, y, z'
'-x+1/2, -y, z+1/2'
'-x, y+1/2, -z'
'x+1/2, -y+1/2, -z+1/2'
'-x, -y, -z'
'x-1/2, y, -z-1/2'
'x, -y-1/2, z'
'-x-1/2, y-1/2, z-1/2'

loop_
_atom_site_label
_atom_site_type_symbol
_atom_site_fract_x
_atom_site_fract_y
_atom_site_fract_z
_atom_site_U_iso_or_equiv
_atom_site_adp_type
_atom_site_occupancy
_atom_site_site_symmetry_order
_atom_site_calc_flag
_atom_site_refinement_flags_posn
_atom_site_refinement_flags_adp
_atom_site_refinement_flags_occupancy
Ca1 Ca 0.57096(16) 0.2500 0.2022(3) 0.0104(6) Uani 1 2 d S T P
K1 K 0.6876(2) 0.7500 0.9961(4) 0.0240(7) Uani 1 2 d S T P
K2 K 0.5740(2) 0.2500 -0.2910(4) 0.0210(7) Uani 1 2 d S T P
P1 P 0.66143(19) 0.7500 0.4882(3) 0.0068(6) Uani 1 2 d S T P
F1 F 0.5000 0.0000 0.0000 0.0163(14) Uani 1 2 d S . P
O1 O 0.5985(7) 0.7500 0.6647(13) 0.026(2) Uani 1 2 d S T P
O2 O 0.6323(5) 0.5360(10) 0.3799(9) 0.0259(15) Uani 1 1 d . . .
O3 O 0.7804(6) 0.7500 0.5254(14) 0.026(2) Uani 1 2 d S T P

loop_
_atom_site_aniso_label
_atom_site_aniso_U_11
_atom_site_aniso_U_22
_atom_site_aniso_U_33
_atom_site_aniso_U_23
_atom_site_aniso_U_13
_atom_site_aniso_U_12
Ca1 0.0114(10) 0.0088(10) 0.0109(10) 0.000 -0.0027(8) 0.000
K1 0.0136(11) 0.0171(12) 0.0413(17) 0.000 -0.0055(11) 0.000
K2 0.0267(13) 0.0159(12) 0.0204(13) 0.000 0.0075(11) 0.000
P1 0.0061(11) 0.0082(12) 0.0062(11) 0.000 -0.0038(9) 0.000
F1 0.014(3) 0.013(3) 0.022(3) -0.002(3) 0.003(3) -0.006(2)
O1 0.028(5) 0.024(4) 0.027(5) 0.000 0.018(4) 0.000
O2 0.028(3) 0.018(3) 0.032(3) -0.014(3) -0.003(3) -0.006(2)
O3 0.011(4) 0.022(4) 0.045(6) 0.000 -0.012(4) 0.000

loop_
_atom_type_symbol
_atom_type_description
_atom_type_scat_dispersion_real
_atom_type_scat_dispersion_imag
_atom_type_scat_source
O O 0.0106 0.0060 'International Tables Vol C Tables 4.2.6.8 and 6.1.1.4'
F F 0.0171 0.0103 'International Tables Vol C Tables 4.2.6.8 and 6.1.1.4'
P P 0.1023 0.0942 'International Tables Vol C Tables 4.2.6.8 and 6.1.1.4'
K K 0.2009 0.2494 'International Tables Vol C Tables 4.2.6.8 and 6.1.1.4'
Ca Ca 0.2262 0.3064 'International Tables Vol C Tables 4.2.6.8 and 6.1.1.4'

loop_
_geom_angle_atom_site_label_1
_geom_angle_atom_site_label_2
_geom_angle_atom_site_label_3
_geom_angle
_geom_angle_site_symmetry_1
_geom_angle_site_symmetry_3
O2 Ca1 O2 95.7(3) . 7_565
O2 Ca1 F1 172.35(18) . .
O2 Ca1 F1 91.91(17) 7_565 .
O2 Ca1 F1 91.91(17) . 3_655
O2 Ca1 F1 172.35(18) 7_565 3_655
F1 Ca1 F1 80.44(7) . 3_655
O2 Ca1 O3 92.5(2) . 2_664
O2 Ca1 O3 92.5(2) 7_565 2_664
F1 Ca1 O3 87.5(2) . 2_664
F1 Ca1 O3 87.5(2) 3_655 2_664
O2 Ca1 O1 94.3(2) . 5_666
O2 Ca1 O1 94.3(2) 7_565 5_666
F1 Ca1 O1 84.8(2) . 5_666
F1 Ca1 O1 84.8(2) 3_655 5_666
O3 Ca1 O1 169.9(4) 2_664 5_666
O2 Ca1 K2 133.65(19) . 5_655
O2 Ca1 K2 56.98(16) 7_565 5_655
F1 Ca1 K2 51.42(5) . 5_655
F1 Ca1 K2 116.87(8) 3_655 5_655
O3 Ca1 K2 122.33(6) 2_664 5_655
O1 Ca1 K2 56.53(5) 5_666 5_655
O2 Ca1 K2 56.98(16) . 5_665
O2 Ca1 K2 133.65(19) 7_565 5_665
F1 Ca1 K2 116.87(8) . 5_665
F1 Ca1 K2 51.42(5) 3_655 5_665
O3 Ca1 K2 122.33(6) 2_664 5_665
O1 Ca1 K2 56.53(5) 5_666 5_665
K2 Ca1 K2 112.77(9) 5_655 5_665
O2 Ca1 K1 123.21(16) . 5_666
O2 Ca1 K1 123.21(16) 7_565 5_666
F1 Ca1 K1 51.19(5) . 5_666
F1 Ca1 K1 51.19(5) 3_655 5_666
O3 Ca1 K1 121.5(3) 2_664 5_666
O1 Ca1 K1 48.4(3) 5_666 5_666
K2 Ca1 K1 66.30(6) 5_655 5_666
K2 Ca1 K1 66.30(6) 5_665 5_666
O2 Ca1 K1 59.92(18) . 1_554
O2 Ca1 K1 134.58(17) 7_565 1_554
F1 Ca1 K1 114.39(8) . 1_554
F1 Ca1 K1 50.60(5) 3_655 1_554
O3 Ca1 K1 54.99(6) 2_664 1_554
O1 Ca1 K1 123.04(8) 5_666 1_554
K2 Ca1 K1 165.08(9) 5_655 1_554
K2 Ca1 K1 67.36(5) 5_665 1_554
K1 Ca1 K1 101.79(6) 5_666 1_554
O2 Ca1 K1 134.58(17) . 1_544
O2 Ca1 K1 59.91(18) 7_565 1_544
F1 Ca1 K1 50.60(5) . 1_544
F1 Ca1 K1 114.39(8) 3_655 1_544
O3 Ca1 K1 54.99(6) 2_664 1_544
O1 Ca1 K1 123.04(8) 5_666 1_544
K2 Ca1 K1 67.36(5) 5_655 1_544
K2 Ca1 K1 165.08(9) 5_665 1_544
K1 Ca1 K1 101.79(6) 5_666 1_544
K1 Ca1 K1 108.44(9) 1_554 1_544
O2 Ca1 K2 124.93(18) . .
O2 Ca1 K2 124.92(18) 7_565 .
F1 Ca1 K2 49.57(5) . .
F1 Ca1 K2 49.57(5) 3_655 .
O3 Ca1 K2 54.9(3) 2_664 .
O1 Ca1 K2 115.1(3) 5_666 .
K2 Ca1 K2 100.99(6) 5_655 .
K2 Ca1 K2 100.99(6) 5_665 .
K1 Ca1 K2 66.68(8) 5_666 .
K1 Ca1 K2 65.02(6) 1_554 .
K1 Ca1 K2 65.02(6) 1_544 .
O1 K1 F1 69.54(16) . 3_656
O1 K1 F1 69.54(16) . 1_566
F1 K1 F1 63.32(6) 3_656 1_566
O1 K1 O2 93.7(2) . 8_766
F1 K1 O2 163.21(17) 3_656 8_766
F1 K1 O2 111.23(12) 1_566 8_766
O1 K1 O2 93.7(2) . 2_665
F1 K1 O2 111.23(12) 3_656 2_665
F1 K1 O2 163.21(17) 1_566 2_665
O2 K1 O2 69.1(2) 8_766 2_665
O1 K1 O3 97.1(2) . 2_675
F1 K1 O3 129.35(17) 3_656 2_675
F1 K1 O3 66.23(15) 1_566 2_675
O2 K1 O3 49.86(19) 8_766 2_675
O2 K1 O3 118.4(2) 2_665 2_675
O1 K1 O3 97.1(2) . 2_665
F1 K1 O3 66.23(15) 3_656 2_665
F1 K1 O3 129.35(17) 1_566 2_665
O2 K1 O3 118.4(2) 8_766 2_665
O2 K1 O3 49.86(19) 2_665 2_665
O3 K1 O3 162.2(4) 2_675 2_665
O1 K1 O2 135.57(19) . 7_576
F1 K1 O2 90.61(14) 3_656 7_576
F1 K1 O2 66.03(12) 1_566 7_576
O2 K1 O2 101.68(14) 8_766 7_576
O2 K1 O2 130.76(19) 2_665 7_576
O3 K1 O2 64.7(2) 2_675 7_576
O3 K1 O2 111.0(2) 2_665 7_576
O1 K1 O2 135.57(19) . 1_556
F1 K1 O2 66.03(12) 3_656 1_556
F1 K1 O2 90.61(14) 1_566 1_556
O2 K1 O2 130.76(19) 8_766 1_556
O2 K1 O2 101.68(14) 2_665 1_556
O3 K1 O2 111.0(2) 2_675 1_556
O3 K1 O2 64.7(2) 2_665 1_556
O2 K1 O2 46.8(2) 7_576 1_556
O1 K1 K2 142.2(2) . 2_666
F1 K1 K2 138.72(8) 3_656 2_666
F1 K1 K2 138.72(8) 1_566 2_666
O2 K1 K2 56.40(14) 8_766 2_666
O2 K1 K2 56.40(14) 2_665 2_666
O3 K1 K2 81.11(18) 2_675 2_666
O3 K1 K2 81.11(18) 2_665 2_666
O2 K1 K2 77.78(13) 7_576 2_666
O2 K1 K2 77.78(13) 1_556 2_666
O1 K1 P1 102.43(12) . 2_675
F1 K1 P1 154.79(7) 3_656 2_675
F1 K1 P1 91.47(4) 1_566 2_675
O2 K1 P1 25.68(11) 8_766 2_675
O2 K1 P1 92.77(14) 2_665 2_675
O3 K1 P1 25.75(15) 2_675 2_675
O3 K1 P1 138.93(18) 2_665 2_675
O2 K1 P1 78.66(12) 7_576 2_675
O2 K1 P1 117.94(14) 1_556 2_675
K2 K1 P1 61.45(6) 2_666 2_675
O1 K1 P1 102.43(12) . 2_665
F1 K1 P1 91.47(4) 3_656 2_665
F1 K1 P1 154.79(7) 1_566 2_665
O2 K1 P1 92.77(14) 8_766 2_665
O2 K1 P1 25.68(12) 2_665 2_665
O3 K1 P1 138.93(18) 2_675 2_665
O3 K1 P1 25.75(15) 2_665 2_665
O2 K1 P1 117.94(14) 7_576 2_665
O2 K1 P1 78.66(12) 1_556 2_665
K2 K1 P1 61.45(6) 2_666 2_665
P1 K1 P1 113.72(10) 2_675 2_665
F1 K2 F1 64.34(6) 3_655 .
F1 K2 O3 66.76(14) 3_655 2_664
F1 K2 O3 66.76(14) . 2_664
F1 K2 O1 66.05(17) 3_655 1_554
F1 K2 O1 130.30(18) . 1_554
O3 K2 O1 91.2(2) 2_664 1_554
F1 K2 O1 130.30(18) 3_655 1_544
F1 K2 O1 66.05(17) . 1_544
O3 K2 O1 91.2(2) 2_664 1_544
O1 K2 O1 162.6(3) 1_554 1_544
F1 K2 O2 95.46(15) 3_655 3_645
F1 K2 O2 69.24(13) . 3_645
O3 K2 O2 135.97(19) 2_664 3_645
O1 K2 O2 119.0(2) 1_554 3_645
O1 K2 O2 69.5(2) 1_544 3_645
F1 K2 O2 69.24(13) 3_655 5_665
F1 K2 O2 95.46(15) . 5_665
O3 K2 O2 135.97(19) 2_664 5_665
O1 K2 O2 69.5(2) 1_554 5_665
O1 K2 O2 119.0(2) 1_544 5_665
O2 K2 O2 49.9(2) 3_645 5_665
F1 K2 O2 174.19(16) 3_655 7_564
F1 K2 O2 113.91(11) . 7_564
O3 K2 O2 118.14(18) 2_664 7_564
O1 K2 O2 115.8(2) 1_554 7_564
O1 K2 O2 48.7(2) 1_544 7_564
O2 K2 O2 78.82(19) 3_645 7_564
O2 K2 O2 105.88(14) 5_665 7_564
F1 K2 O2 113.91(11) 3_655 1_554
F1 K2 O2 174.19(16) . 1_554
O3 K2 O2 118.14(18) 2_664 1_554
O1 K2 O2 48.7(2) 1_554 1_554
O1 K2 O2 115.8(2) 1_544 1_554
O2 K2 O2 105.88(14) 3_645 1_554
O2 K2 O2 78.82(18) 5_665 1_554
O2 K2 O2 67.2(2) 7_564 1_554
F1 K2 P1 91.80(8) 3_655 5_665
F1 K2 P1 91.80(8) . 5_665
O3 K2 P1 154.34(19) 2_664 5_665
O1 K2 P1 92.7(2) 1_554 5_665
O1 K2 P1 92.7(2) 1_544 5_665
O2 K2 P1 27.48(11) 3_645 5_665
O2 K2 P1 27.48(11) 5_665 5_665
O2 K2 P1 82.66(13) 7_564 5_665
O2 K2 P1 82.66(13) 1_554 5_665
F1 K2 K1 131.16(9) 3_655 2_663
F1 K2 K1 131.16(9) . 2_663
O3 K2 K1 78.83(18) 2_664 2_663
O1 K2 K1 81.77(16) 1_554 2_663
O1 K2 K1 81.77(16) 1_544 2_663
O2 K2 K1 132.91(16) 3_645 2_663
O2 K2 K1 132.91(16) 5_665 2_663
O2 K2 K1 54.40(13) 7_564 2_663
O2 K2 K1 54.40(13) 1_554 2_663
P1 K2 K1 126.83(11) 5_665 2_663
F1 K2 Ca1 97.02(7) 3_655 5_655
F1 K2 Ca1 40.14(4) . 5_655
O3 K2 Ca1 100.36(10) 2_664 5_655
O1 K2 Ca1 153.89(19) 1_554 5_655
O1 K2 Ca1 41.55(16) 1_544 5_655
O2 K2 Ca1 39.65(11) 3_645 5_655
O2 K2 Ca1 86.17(13) 5_665 5_655
O2 K2 Ca1 79.26(12) 7_564 5_655
O2 K2 Ca1 137.36(14) 1_554 5_655
P1 K2 Ca1 67.12(5) 5_665 5_655
K1 K2 Ca1 123.26(4) 2_663 5_655
O1 P1 O2 108.4(3) . 7_575
O1 P1 O2 108.4(3) . .
O2 P1 O2 110.2(5) 7_575 .
O1 P1 O3 111.4(6) . .
O2 P1 O3 109.3(3) 7_575 .
O2 P1 O3 109.3(3) . .
O1 P1 K2 84.2(4) . 5_665
O2 P1 K2 63.7(2) 7_575 5_665
O2 P1 K2 63.7(2) . 5_665
O3 P1 K2 164.4(4) . 5_665
O1 P1 K1 105.8(2) . 2_674
O2 P1 K1 56.9(2) 7_575 2_674
O2 P1 K1 145.8(3) . 2_674
O3 P1 K1 57.27(7) . 2_674
K2 P1 K1 119.93(6) 5_665 2_674
O1 P1 K1 105.8(2) . 2_664
O2 P1 K1 145.8(3) 7_575 2_664
O2 P1 K1 56.9(2) . 2_664
O3 P1 K1 57.27(7) . 2_664
K2 P1 K1 119.93(6) 5_665 2_664
K1 P1 K1 113.72(10) 2_674 2_664
O1 P1 K2 56.26(5) . 1_566
O2 P1 K2 58.7(3) 7_575 1_566
O2 P1 K2 147.6(3) . 1_566
O3 P1 K2 103.1(2) . 1_566
K2 P1 K2 85.26(7) 5_665 1_566
K1 P1 K2 57.86(6) 2_674 1_566
K1 P1 K2 149.32(10) 2_664 1_566
O1 P1 K2 56.26(5) . 1_556
O2 P1 K2 147.6(3) 7_575 1_556
O2 P1 K2 58.7(3) . 1_556
O3 P1 K2 103.1(2) . 1_556
K2 P1 K2 85.26(7) 5_665 1_556
K1 P1 K2 149.32(10) 2_674 1_556
K1 P1 K2 57.86(6) 2_664 1_556
K2 P1 K2 112.44(10) 1_566 1_556
O1 P1 K1 153.6(4) . 1_554
O2 P1 K1 60.3(3) 7_575 1_554
O2 P1 K1 60.4(3) . 1_554
O3 P1 K1 95.0(4) . 1_554
K2 P1 K1 69.40(8) 5_665 1_554
K1 P1 K1 88.08(7) 2_674 1_554
K1 P1 K1 88.08(7) 2_664 1_554
K2 P1 K1 119.05(5) 1_566 1_554
K2 P1 K1 119.05(5) 1_556 1_554
O1 P1 K1 36.8(4) . .
O2 P1 K1 122.6(3) 7_575 .
O2 P1 K1 122.6(3) . .
O3 P1 K1 74.7(4) . .
K2 P1 K1 120.94(9) 5_665 .
K1 P1 K1 86.28(7) 2_674 .
K1 P1 K1 86.28(7) 2_664 .
K2 P1 K1 64.59(6) 1_566 .
K2 P1 K1 64.59(6) 1_556 .
K1 P1 K1 169.66(10) 1_554 .
Ca1 F1 Ca1 180.0 5_655 .
Ca1 F1 K2 88.44(7) 5_655 .
Ca1 F1 K2 91.56(7) . .
Ca1 F1 K2 91.56(7) 5_655 5_655
Ca1 F1 K2 88.44(7) . 5_655
K2 F1 K2 180.0 . 5_655
Ca1 F1 K1 89.51(7) 5_655 1_544
Ca1 F1 K1 90.49(7) . 1_544
K2 F1 K1 88.95(7) . 1_544
K2 F1 K1 91.05(7) 5_655 1_544
Ca1 F1 K1 90.49(7) 5_655 5_666
Ca1 F1 K1 89.51(7) . 5_666
K2 F1 K1 91.05(7) . 5_666
K2 F1 K1 88.95(7) 5_655 5_666
K1 F1 K1 180.00(5) 1_544 5_666
P1 O1 Ca1 146.1(6) . 5_666
P1 O1 K1 123.4(5) . .
Ca1 O1 K1 90.5(3) 5_666 .
P1 O1 K2 98.51(17) . 1_566
Ca1 O1 K2 81.93(16) 5_666 1_566
K1 O1 K2 86.8(2) . 1_566
P1 O1 K2 98.51(17) . 1_556
Ca1 O1 K2 81.93(16) 5_666 1_556
K1 O1 K2 86.8(2) . 1_556
K2 O1 K2 162.6(3) 1_566 1_556
P1 O2 Ca1 171.9(4) . .
P1 O2 K1 97.4(3) . 2_664
Ca1 O2 K1 90.6(2) . 2_664
P1 O2 K2 88.8(3) . 5_665
Ca1 O2 K2 83.37(18) . 5_665
K1 O2 K2 168.9(2) 2_664 5_665
P1 O2 K2 95.7(3) . 1_556
Ca1 O2 K2 88.0(2) . 1_556
K1 O2 K2 69.20(16) 2_664 1_556
K2 O2 K2 101.18(18) 5_665 1_556
P1 O2 K1 94.8(3) . 1_554
Ca1 O2 K1 81.8(2) . 1_554
K1 O2 K1 108.09(19) 2_664 1_554
K2 O2 K1 80.34(17) 5_665 1_554
K2 O2 K1 169.4(2) 1_556 1_554
P1 O3 Ca1 155.7(6) . 2_665
P1 O3 K2 118.2(5) . 2_665
Ca1 O3 K2 86.0(3) 2_665 2_665
P1 O3 K1 96.98(16) . 2_674
Ca1 O3 K1 85.90(16) 2_665 2_674
K2 O3 K1 81.9(2) 2_665 2_674
P1 O3 K1 96.98(16) . 2_664
Ca1 O3 K1 85.90(16) 2_665 2_664
K2 O3 K1 81.9(2) 2_665 2_664
K1 O3 K1 162.2(4) 2_674 2_664

loop_
_geom_bond_atom_site_label_1
_geom_bond_atom_site_label_2
_geom_bond_distance
_geom_bond_site_symmetry_2
Ca1 O2 2.260(6) .
Ca1 O2 2.260(6) 7_565
Ca1 F1 2.2683(16) .
Ca1 F1 2.2683(16) 3_655
Ca1 O3 2.284(8) 2_664
Ca1 O1 2.357(9) 5_666
Ca1 K2 3.5177(19) 5_655
Ca1 K2 3.5177(19) 5_665
Ca1 K1 3.581(3) 5_666
Ca1 K1 3.611(2) 1_554
Ca1 K1 3.611(2) 1_544
Ca1 K2 3.613(4) .
K1 O1 2.677(10) .
K1 F1 2.791(2) 3_656
K1 F1 2.791(2) 1_566
K1 O2 2.955(7) 8_766
K1 O2 2.955(7) 2_665
K1 O3 2.9651(17) 2_675
K1 O3 2.9651(16) 2_665
K1 O2 3.157(7) 7_576
K1 O2 3.157(7) 1_556
K1 K2 3.397(4) 2_666
K1 P1 3.498(2) 2_675
K1 P1 3.498(2) 2_665
K2 F1 2.751(2) 3_655
K2 F1 2.751(2) .
K2 O3 2.961(10) 2_664
K2 O1 2.9636(15) 1_554
K2 O1 2.9636(15) 1_544
K2 O2 2.969(7) 3_645
K2 O2 2.969(7) 5_665
K2 O2 3.027(7) 7_564
K2 O2 3.027(7) 1_554
K2 P1 3.312(4) 5_665
K2 K1 3.398(4) 2_663
K2 Ca1 3.5177(19) 5_655
P1 O1 1.519(9) .
P1 O2 1.529(6) 7_575
P1 O2 1.529(6) .
P1 O3 1.531(8) .
P1 K2 3.312(4) 5_665
P1 K1 3.498(2) 2_674
P1 K1 3.498(2) 2_664
P1 K2 3.524(2) 1_566
P1 K2 3.524(2) 1_556
P1 K1 3.620(4) 1_554
F1 Ca1 2.2683(16) 5_655
F1 K2 2.751(2) 5_655
F1 K1 2.790(2) 1_544
F1 K1 2.790(2) 5_666
O1 Ca1 2.356(8) 5_666
O1 K2 2.9636(15) 1_566
O1 K2 2.9636(15) 1_556
O2 K1 2.955(7) 2_664
O2 K2 2.969(7) 5_665
O2 K2 3.027(7) 1_556
O2 K1 3.157(7) 1_554
O3 Ca1 2.284(8) 2_665
O3 K2 2.961(10) 2_665
O3 K1 2.9651(16) 2_674
O3 K1 2.9651(16) 2_664
